data_7106216
loop_
_publ_author_name
'Govindasamy Jayamurugan'
'Jean-Paul Gisselbrecht'
'Corinne Boudon'
'Franziska Schoenebeck'
'W. Bernd Schweizer'
'Bruno Bernet'
'Francois Diederich'

_publ_section_title
;
 Expanding the chemical space for push-pull chromophores by non-concerted
 [2+2] and [4+2] cycloadditions: access to a highly functionalized
 6,6-dicyanofulvene with an intense, low-energy charge-transfer band;
;
_journal_name_full Chem.Commun.
_journal_page_first 4520
_journal_paper_doi 10.1039/c1cc10247h
_journal_volume 47
_journal_year 2011
_chemical_formula_moiety 'C27 H21 N7'
_chemical_formula_sum 'C27 H21 N7'
_chemical_formula_weight 443.50
_space_group_IT_number 14
_symmetry_cell_setting monoclinic
_symmetry_space_group_name_Hall '-P 2ybc'
_symmetry_space_group_name_H-M 'P 1 21/c 1'
_atom_sites_solution_hydrogens geom
_atom_sites_solution_primary direct
_atom_sites_solution_secondary difmap
_cell_angle_alpha 90.00
_cell_angle_beta 92.218(2)
_cell_angle_gamma 90.00
_cell_formula_units_Z 4
_cell_length_a 23.1039(7)
_cell_length_b 6.0491(2)
_cell_length_c 15.7821(5)
_cell_measurement_reflns_used 2609
_cell_measurement_temperature 100(2)
_cell_measurement_theta_max 50.10
_cell_measurement_theta_min 3.83
_cell_volume 2204.02(12)
_computing_cell_refinement 'Bruker SAINT'
_computing_data_collection 'Bruker APEX2'
_computing_data_reduction 'Bruker SAINT'
_computing_molecular_graphics 'Bruker SHELXTL'
_computing_publication_material 'Bruker SHELXTL'
_computing_structure_refinement 'SHELXL-97 (Sheldrick, 2008)'
_computing_structure_solution 'SHELXS-97 (Sheldrick, 2008)'
_diffrn_ambient_temperature 100(2)
_diffrn_measured_fraction_theta_full 0.995
_diffrn_measured_fraction_theta_max 0.995
_diffrn_measurement_device_type 'Bruker APEX-II CCD'
_diffrn_measurement_method '\f and \w scans'
_diffrn_radiation_monochromator graphite
_diffrn_radiation_source 'fine-focus sealed tube'
_diffrn_radiation_type CuK\a
_diffrn_radiation_wavelength 1.54178
_diffrn_reflns_av_R_equivalents 0.0364
_diffrn_reflns_av_sigmaI/netI 0.0338
_diffrn_reflns_limit_h_max 23
_diffrn_reflns_limit_h_min -22
_diffrn_reflns_limit_k_max 6
_diffrn_reflns_limit_k_min -3
_diffrn_reflns_limit_l_max 15
_diffrn_reflns_limit_l_min -15
_diffrn_reflns_number 8349
_diffrn_reflns_theta_full 50.31
_diffrn_reflns_theta_max 50.31
_diffrn_reflns_theta_min 1.91
_exptl_absorpt_coefficient_mu 0.663
_exptl_absorpt_correction_T_max 0.9960
_exptl_absorpt_correction_T_min 0.9247
_exptl_absorpt_correction_type none
_exptl_crystal_colour red-brown
_exptl_crystal_density_diffrn 1.337
_exptl_crystal_density_meas 0
_exptl_crystal_density_method 'not measured'
_exptl_crystal_description plate
_exptl_crystal_F_000 928
_exptl_crystal_size_max 0.12
_exptl_crystal_size_mid 0.04
_exptl_crystal_size_min 0.01
_refine_diff_density_max 0.177
_refine_diff_density_min -0.169
_refine_diff_density_rms 0.034
_refine_ls_extinction_method none
_refine_ls_goodness_of_fit_ref 0.854
_refine_ls_hydrogen_treatment mixed
_refine_ls_matrix_type full
_refine_ls_number_parameters 391
_refine_ls_number_reflns 2263
_refine_ls_number_restraints 0
_refine_ls_restrained_S_all 0.854
_refine_ls_R_factor_all 0.0444
_refine_ls_R_factor_gt 0.0335
_refine_ls_shift/su_max 0.000
_refine_ls_shift/su_mean 0.000
_refine_ls_structure_factor_coef Fsqd
_refine_ls_weighting_details 'calc w=1/[\s^2^(Fo^2^)+(0.1000P)^2^+0.0000P] where P=(Fo^2^+2Fc^2^)/3'
_refine_ls_weighting_scheme calc
_refine_ls_wR_factor_gt 0.0956
_refine_ls_wR_factor_ref 0.1064
_reflns_number_gt 1873
_reflns_number_total 2263
_reflns_threshold_expression >2sigma(I)
_cod_data_source_file c1cc10247h.txt
_cod_data_source_block 4
_cod_original_sg_symbol_H-M P21/c
_cod_database_code 7106216

loop_
_symmetry_equiv_pos_as_xyz
'x, y, z'
'-x, y+1/2, -z+1/2'
'-x, -y, -z'
'x, -y-1/2, z-1/2'

loop_
_atom_site_label
_atom_site_type_symbol
_atom_site_fract_x
_atom_site_fract_y
_atom_site_fract_z
_atom_site_U_iso_or_equiv
_atom_site_adp_type
_atom_site_occupancy
_atom_site_symmetry_multiplicity
_atom_site_calc_flag
_atom_site_refinement_flags
_atom_site_disorder_assembly
_atom_site_disorder_group
N8 N 0.26641(8) 0.4574(3) 0.31796(14) 0.0354(6) Uani 1 1 d . . .
N10 N 0.26804(8) 1.0805(4) 0.45567(12) 0.0373(6) Uani 1 1 d . . .
N12 N 0.39934(10) 0.6492(4) 0.49464(13) 0.0419(6) Uani 1 1 d . . .
N19 N 0.45086(8) 0.2013(3) 0.84893(12) 0.0326(6) Uani 1 1 d . . .
N23 N 0.19434(7) 0.5860(3) 0.77822(14) 0.0278(5) Uani 1 1 d . . .
N25 N 0.20394(8) 0.0071(4) 0.63070(12) 0.0316(5) Uani 1 1 d . . .
N32 N -0.06622(8) 0.5867(3) 0.64718(12) 0.0325(5) Uani 1 1 d . . .
C1 C 0.24975(9) 0.6515(4) 0.46378(13) 0.0228(6) Uani 1 1 d . . .
C2 C 0.29306(9) 0.5710(3) 0.53195(14) 0.0221(6) Uani 1 1 d . . .
C3 C 0.27922(9) 0.4823(3) 0.60551(14) 0.0213(6) Uani 1 1 d . . .
C4 C 0.21558(9) 0.4409(3) 0.62546(14) 0.0230(6) Uani 1 1 d . . .
C5 C 0.17081(9) 0.5371(3) 0.56063(14) 0.0226(6) Uani 1 1 d . . .
C6 C 0.18771(9) 0.6180(4) 0.48788(15) 0.0227(6) Uani 1 1 d . . .
H6 H 0.1574(8) 0.682(3) 0.4452(12) 0.009(5) Uiso 1 1 d . . .
C7 C 0.25986(9) 0.5429(4) 0.38150(17) 0.0245(6) Uani 1 1 d . . .
C9 C 0.25972(9) 0.8940(5) 0.45495(13) 0.0248(6) Uani 1 1 d . . .
C11 C 0.35282(11) 0.6096(4) 0.51328(14) 0.0293(6) Uani 1 1 d . . .
C13 C 0.32420(9) 0.4092(3) 0.66940(13) 0.0202(6) Uani 1 1 d . . .
C14 C 0.33654(9) 0.5321(4) 0.74180(14) 0.0249(6) Uani 1 1 d . . .
H14 H 0.3171(10) 0.669(4) 0.7528(14) 0.039(7) Uiso 1 1 d . . .
C15 C 0.37808(9) 0.4645(4) 0.80096(16) 0.0259(6) Uani 1 1 d . . .
H15 H 0.3850(9) 0.556(4) 0.8490(14) 0.023(6) Uiso 1 1 d . . .
C16 C 0.40916(9) 0.2673(4) 0.79003(14) 0.0252(6) Uani 1 1 d . . .
C17 C 0.39703(10) 0.1443(4) 0.71578(14) 0.0269(6) Uani 1 1 d . . .
H17 H 0.4175(10) 0.004(4) 0.7057(14) 0.034(7) Uiso 1 1 d . . .
C18 C 0.35536(9) 0.2151(4) 0.65711(16) 0.0259(6) Uani 1 1 d . . .
H18 H 0.3478(9) 0.131(3) 0.6069(14) 0.024(6) Uiso 1 1 d . . .
C20 C 0.46247(13) 0.3308(5) 0.92488(18) 0.0364(7) Uani 1 1 d . . .
H20B H 0.4777(10) 0.483(5) 0.9081(15) 0.042(7) Uiso 1 1 d . . .
H20C H 0.4887(11) 0.247(4) 0.9609(16) 0.046(7) Uiso 1 1 d . . .
H20A H 0.4283(12) 0.353(4) 0.9587(16) 0.053(8) Uiso 1 1 d . . .
C21 C 0.48658(12) 0.0110(5) 0.8330(2) 0.0364(7) Uani 1 1 d . . .
H21B H 0.4645(11) -0.130(5) 0.8293(16) 0.055(8) Uiso 1 1 d . . .
H21C H 0.5134(12) 0.002(4) 0.8767(17) 0.043(8) Uiso 1 1 d . . .
H21A H 0.5045(11) 0.024(4) 0.7765(18) 0.052(8) Uiso 1 1 d . . .
C22 C 0.20423(9) 0.5247(4) 0.71187(16) 0.0216(6) Uani 1 1 d . . .
C24 C 0.20884(9) 0.1952(5) 0.62861(14) 0.0243(6) Uani 1 1 d . . .
C26 C 0.10933(9) 0.5427(4) 0.58414(14) 0.0234(6) Uani 1 1 d . . .
C27 C 0.08366(10) 0.3853(4) 0.63472(15) 0.0277(6) Uani 1 1 d . . .
H27 H 0.1054(9) 0.266(4) 0.6578(13) 0.025(6) Uiso 1 1 d . . .
C28 C 0.02634(10) 0.3983(4) 0.65584(15) 0.0291(6) Uani 1 1 d . . .
H28 H 0.0099(9) 0.286(4) 0.6917(14) 0.028(6) Uiso 1 1 d . . .
C29 C -0.00901(10) 0.5731(4) 0.62671(14) 0.0273(6) Uani 1 1 d . . .
C30 C 0.01663(10) 0.7337(4) 0.57667(15) 0.0308(6) Uani 1 1 d . . .
H30 H -0.0048(10) 0.859(4) 0.5558(15) 0.043(7) Uiso 1 1 d . . .
C31 C 0.07393(10) 0.7184(4) 0.55638(15) 0.0293(6) Uani 1 1 d . . .
H31 H 0.0898(9) 0.840(4) 0.5262(13) 0.026(6) Uiso 1 1 d . . .
C33 C -0.08940(12) 0.4341(5) 0.70686(19) 0.0354(7) Uani 1 1 d . . .
H33A H -0.0896(9) 0.271(4) 0.6831(15) 0.045(7) Uiso 1 1 d . . .
H33B H -0.1303(12) 0.470(4) 0.7151(15) 0.047(7) Uiso 1 1 d . . .
H33C H -0.0670(9) 0.440(3) 0.7626(14) 0.020(6) Uiso 1 1 d . . .
C34 C -0.10033(11) 0.7757(4) 0.61905(19) 0.0349(7) Uani 1 1 d . . .
H34A H -0.0987(10) 0.785(4) 0.5522(17) 0.045(7) Uiso 1 1 d . . .
H34B H -0.1392(11) 0.755(4) 0.6388(14) 0.038(7) Uiso 1 1 d . . .
H34C H -0.0842(10) 0.921(4) 0.6443(16) 0.047(7) Uiso 1 1 d . . .

loop_
_atom_site_aniso_label
_atom_site_aniso_U_11
_atom_site_aniso_U_22
_atom_site_aniso_U_33
_atom_site_aniso_U_23
_atom_site_aniso_U_13
_atom_site_aniso_U_12
N8 0.0409(14) 0.0306(13) 0.0343(14) 0.0025(11) -0.0019(11) 0.0059(10)
N10 0.0479(15) 0.0339(16) 0.0302(13) -0.0002(10) 0.0034(10) -0.0053(11)
N12 0.0278(14) 0.0541(15) 0.0437(14) 0.0068(11) 0.0003(11) -0.0038(11)
N19 0.0273(11) 0.0373(13) 0.0325(12) -0.0035(10) -0.0062(10) 0.0126(10)
N23 0.0211(11) 0.0277(12) 0.0346(14) -0.0012(10) 0.0005(9) 0.0010(9)
N25 0.0282(12) 0.0339(15) 0.0330(13) -0.0023(10) 0.0027(9) -0.0012(10)
N32 0.0195(12) 0.0360(13) 0.0423(13) 0.0034(11) 0.0046(9) 0.0019(10)
C1 0.0219(13) 0.0215(15) 0.0249(14) 0.0023(11) -0.0007(10) 0.0014(10)
C2 0.0195(14) 0.0223(14) 0.0246(14) -0.0008(11) 0.0010(11) -0.0016(10)
C3 0.0190(13) 0.0174(13) 0.0274(15) -0.0039(11) 0.0008(11) -0.0015(10)
C4 0.0203(13) 0.0226(15) 0.0263(14) 0.0008(11) 0.0011(10) -0.0014(10)
C5 0.0201(13) 0.0192(13) 0.0283(15) -0.0013(11) -0.0008(11) -0.0014(10)
C6 0.0179(13) 0.0223(14) 0.0277(15) 0.0010(11) -0.0022(11) -0.0010(11)
C7 0.0218(14) 0.0219(14) 0.0297(16) 0.0051(13) -0.0003(11) 0.0016(10)
C9 0.0230(14) 0.0297(19) 0.0217(14) 0.0011(11) 0.0008(10) -0.0019(12)
C11 0.0295(18) 0.0294(16) 0.0287(15) 0.0037(11) -0.0024(12) 0.0000(12)
C13 0.0166(12) 0.0193(14) 0.0248(14) -0.0004(11) 0.0027(10) -0.0020(11)
C14 0.0168(13) 0.0251(15) 0.0330(15) -0.0028(12) 0.0025(12) 0.0027(11)
C15 0.0204(14) 0.0312(15) 0.0260(15) -0.0057(13) 0.0003(12) 0.0006(12)
C16 0.0168(12) 0.0295(15) 0.0293(15) 0.0025(12) 0.0020(11) -0.0008(12)
C17 0.0217(13) 0.0260(15) 0.0329(16) -0.0004(12) -0.0004(11) 0.0028(12)
C18 0.0233(14) 0.0281(15) 0.0263(15) -0.0042(13) 0.0010(12) -0.0021(12)
C20 0.0330(17) 0.041(2) 0.0342(16) -0.0011(14) -0.0087(14) 0.0102(15)
C21 0.0308(16) 0.039(2) 0.0394(19) -0.0021(14) -0.0058(15) 0.0080(15)
C22 0.0149(13) 0.0200(14) 0.0297(17) 0.0031(12) -0.0025(11) 0.0005(10)
C24 0.0188(13) 0.0295(18) 0.0245(14) -0.0008(12) -0.0010(10) -0.0012(12)
C26 0.0200(13) 0.0231(14) 0.0268(14) -0.0004(11) -0.0026(11) -0.0001(11)
C27 0.0237(15) 0.0276(16) 0.0314(15) 0.0048(12) -0.0036(11) 0.0013(13)
C28 0.0211(15) 0.0337(16) 0.0326(15) 0.0053(13) 0.0022(11) -0.0034(13)
C29 0.0186(14) 0.0319(15) 0.0314(15) -0.0041(12) 0.0009(11) -0.0028(12)
C30 0.0227(15) 0.0324(16) 0.0370(15) 0.0028(14) -0.0022(12) 0.0052(13)
C31 0.0268(15) 0.0290(16) 0.0323(15) 0.0034(13) 0.0019(11) -0.0023(13)
C33 0.0216(16) 0.0385(19) 0.0464(19) -0.0035(15) 0.0054(14) -0.0040(13)
C34 0.0197(15) 0.0327(18) 0.052(2) -0.0102(14) 0.0027(13) 0.0042(13)

loop_
_atom_type_symbol
_atom_type_description
_atom_type_scat_dispersion_real
_atom_type_scat_dispersion_imag
_atom_type_scat_source
C C 0.0181 0.0091 'International Tables Vol C Tables 4.2.6.8 and 6.1.1.4'
H H 0.0000 0.0000 'International Tables Vol C Tables 4.2.6.8 and 6.1.1.4'
N N 0.0311 0.0180 'International Tables Vol C Tables 4.2.6.8 and 6.1.1.4'

loop_
_geom_angle_atom_site_label_1
_geom_angle_atom_site_label_2
_geom_angle_atom_site_label_3
_geom_angle
_geom_angle_site_symmetry_1
_geom_angle_site_symmetry_3
_geom_angle_publ_flag
C16 N19 C21 120.3(2) . . ?
C16 N19 C20 120.4(2) . . ?
C21 N19 C20 119.1(2) . . ?
C29 N32 C33 120.1(2) . . ?
C29 N32 C34 119.5(2) . . ?
C33 N32 C34 119.7(2) . . ?
C7 C1 C9 108.89(18) . . ?
C7 C1 C6 110.16(18) . . ?
C9 C1 C6 107.85(17) . . ?
C7 C1 C2 110.88(17) . . ?
C9 C1 C2 106.32(18) . . ?
C6 C1 C2 112.56(18) . . ?
C3 C2 C11 120.6(2) . . ?
C3 C2 C1 124.98(19) . . ?
C11 C2 C1 114.37(18) . . ?
C2 C3 C13 121.80(19) . . ?
C2 C3 C4 120.62(19) . . ?
C13 C3 C4 117.52(18) . . ?
C22 C4 C24 106.62(18) . . ?
C22 C4 C3 109.67(17) . . ?
C24 C4 C3 105.68(17) . . ?
C22 C4 C5 110.03(18) . . ?
C24 C4 C5 109.23(17) . . ?
C3 C4 C5 115.19(18) . . ?
C6 C5 C26 121.84(19) . . ?
C6 C5 C4 120.25(19) . . ?
C26 C5 C4 117.87(19) . . ?
C5 C6 C1 125.7(2) . . ?
C5 C6 H6 119.4(10) . . ?
C1 C6 H6 114.5(10) . . ?
N8 C7 C1 178.5(2) . . ?
N10 C9 C1 174.0(2) . . ?
N12 C11 C2 175.9(2) . . ?
C14 C13 C18 118.4(2) . . ?
C14 C13 C3 121.13(19) . . ?
C18 C13 C3 120.4(2) . . ?
C15 C14 C13 121.2(2) . . ?
C15 C14 H14 116.9(14) . . ?
C13 C14 H14 121.9(14) . . ?
C14 C15 C16 121.0(2) . . ?
C14 C15 H15 117.6(13) . . ?
C16 C15 H15 121.4(13) . . ?
N19 C16 C15 120.8(2) . . ?
N19 C16 C17 121.5(2) . . ?
C15 C16 C17 117.7(2) . . ?
C18 C17 C16 120.5(2) . . ?
C18 C17 H17 119.0(13) . . ?
C16 C17 H17 120.5(13) . . ?
C17 C18 C13 121.3(2) . . ?
C17 C18 H18 119.6(12) . . ?
C13 C18 H18 119.1(12) . . ?
N19 C20 H20B 109.1(13) . . ?
N19 C20 H20C 107.2(14) . . ?
H20B C20 H20C 114(2) . . ?
N19 C20 H20A 113.4(15) . . ?
H20B C20 H20A 108(2) . . ?
H20C C20 H20A 105(2) . . ?
N19 C21 H21B 113.5(15) . . ?
N19 C21 H21C 106.9(16) . . ?
H21B C21 H21C 109(2) . . ?
N19 C21 H21A 110.7(15) . . ?
H21B C21 H21A 104(2) . . ?
H21C C21 H21A 113(2) . . ?
N23 C22 C4 178.3(2) . . ?
N25 C24 C4 179.6(3) . . ?
C27 C26 C31 116.3(2) . . ?
C27 C26 C5 124.2(2) . . ?
C31 C26 C5 119.5(2) . . ?
C28 C27 C26 122.3(2) . . ?
C28 C27 H27 116.9(13) . . ?
C26 C27 H27 120.8(13) . . ?
C27 C28 C29 121.1(2) . . ?
C27 C28 H28 120.1(12) . . ?
C29 C28 H28 118.8(12) . . ?
N32 C29 C30 121.5(2) . . ?
N32 C29 C28 121.4(2) . . ?
C30 C29 C28 117.1(2) . . ?
C31 C30 C29 121.1(2) . . ?
C31 C30 H30 117.5(14) . . ?
C29 C30 H30 121.3(14) . . ?
C30 C31 C26 122.2(2) . . ?
C30 C31 H31 117.0(12) . . ?
C26 C31 H31 120.6(12) . . ?
N32 C33 H33A 111.4(13) . . ?
N32 C33 H33B 109.2(14) . . ?
H33A C33 H33B 105.2(19) . . ?
N32 C33 H33C 111.0(11) . . ?
H33A C33 H33C 109.9(17) . . ?
H33B C33 H33C 110.0(18) . . ?
N32 C34 H34A 108.0(13) . . ?
N32 C34 H34B 107.4(14) . . ?
H34A C34 H34B 113.4(19) . . ?
N32 C34 H34C 111.8(14) . . ?
H34A C34 H34C 108.2(19) . . ?
H34B C34 H34C 108.1(19) . . ?

loop_
_geom_bond_atom_site_label_1
_geom_bond_atom_site_label_2
_geom_bond_distance
_geom_bond_site_symmetry_2
_geom_bond_publ_flag
N8 C7 1.144(3) . ?
N10 C9 1.145(3) . ?
N12 C11 1.150(3) . ?
N19 C16 1.372(3) . ?
N19 C21 1.444(3) . ?
N19 C20 1.448(3) . ?
N23 C22 1.142(3) . ?
N25 C24 1.144(3) . ?
N32 C29 1.375(3) . ?
N32 C33 1.437(3) . ?
N32 C34 1.448(3) . ?
C1 C7 1.482(4) . ?
C1 C9 1.492(4) . ?
C1 C6 1.511(3) . ?
C1 C2 1.521(3) . ?
C2 C3 1.329(3) . ?
C2 C11 1.442(3) . ?
C3 C13 1.487(3) . ?
C3 C4 1.536(3) . ?
C4 C22 1.488(4) . ?
C4 C24 1.495(4) . ?
C4 C5 1.541(3) . ?
C5 C6 1.321(3) . ?
C5 C26 1.482(3) . ?
C6 H6 1.028(19) . ?
C13 C14 1.383(3) . ?
C13 C18 1.395(3) . ?
C14 C15 1.375(3) . ?
C14 H14 0.96(2) . ?
C15 C16 1.407(3) . ?
C15 H15 0.95(2) . ?
C16 C17 1.407(3) . ?
C17 C18 1.378(3) . ?
C17 H17 0.99(2) . ?
C18 H18 0.95(2) . ?
C20 H20B 1.03(3) . ?
C20 H20C 0.96(3) . ?
C20 H20A 0.98(3) . ?
C21 H21B 1.00(3) . ?
C21 H21C 0.91(3) . ?
C21 H21A 1.00(3) . ?
C26 C27 1.390(3) . ?
C26 C31 1.401(3) . ?
C27 C28 1.380(3) . ?
C27 H27 0.94(2) . ?
C28 C29 1.403(3) . ?
C28 H28 0.97(2) . ?
C29 C30 1.398(3) . ?
C30 C31 1.377(3) . ?
C30 H30 0.96(2) . ?
C31 H31 0.96(2) . ?
C33 H33A 1.06(3) . ?
C33 H33B 0.98(3) . ?
C33 H33C 1.00(2) . ?
C34 H34A 1.06(3) . ?
C34 H34B 0.97(2) . ?
C34 H34C 1.03(3) . ?

loop_
_cod_related_entry_id
_cod_related_entry_database
_cod_related_entry_code
1 ChemSpider 30653268
